data_2218529
loop_
_publ_author_name
'Wu, Li-Ping'
'Zhao, Shu-Ming'
'Zhang, Guo-Fang'
'Ng, Seik Weng'

_publ_section_title
;
 Hexaaquahexakis(\m~2~-3,5-diamino-4<i>H</i>-1,2,4-triazole)trinickel(II)
 tris(hexafluoridosilicate) icosahydrate
;
_journal_coeditor_code SI2084
_journal_issue 6
_journal_name_full 'Acta Crystallographica Section E'
_journal_page_first m802
_journal_paper_doi 10.1107/S1600536808013329
_journal_volume 64
_journal_year 2008
_chemical_formula_iupac '[Ni3 (C2 H5 N5)6 (H2 O)6] [Si F6]3, 20H2 O'
_chemical_formula_moiety 'C12 H42 N30 Ni3 O6 6+, 3(Si F6 2-), 20 H2 O'
_chemical_formula_sum 'C12 H82 F18 N30 Ni3 O26 Si3'
_chemical_formula_weight 1665.48
_chemical_name_systematic
;
Hexaaquahexakis(\m~2~-3,5-diamino-4H-1,2,4-triazole)trinickel(II)
tris(hexafluoridosilicate) icosahydrate
;
_space_group_IT_number 167
_symmetry_cell_setting trigonal
_symmetry_space_group_name_Hall '-R 3 2"c'
_symmetry_space_group_name_H-M 'R -3 c :H'
_atom_sites_solution_hydrogens geom
_atom_sites_solution_primary direct
_atom_sites_solution_secondary difmap
_audit_creation_method SHELXL-97
_cell_angle_alpha 90.00
_cell_angle_beta 90.00
_cell_angle_gamma 120.00
_cell_formula_units_Z 6
_cell_length_a 13.0240(10)
_cell_length_b 13.024
_cell_length_c 64.462(5)
_cell_measurement_reflns_used 5839
_cell_measurement_temperature 293(2)
_cell_measurement_theta_max 28.2
_cell_measurement_theta_min 3.1
_cell_volume 9469.4(10)
_computing_cell_refinement 'SAINT (Bruker, 2004)'
_computing_data_collection 'SMART (Bruker, 2004)'
_computing_data_reduction 'SAINT (Bruker, 2004)'
_computing_molecular_graphics 'X-SEED (Barbour, 2001)'
_computing_publication_material 'publCIF (Westrip, 2008)'
_computing_structure_refinement 'SHELXL97 (Sheldrick, 2008)'
_computing_structure_solution 'SHELXS97 (Sheldrick, 2008)'
_diffrn_ambient_temperature 293(2)
_diffrn_measured_fraction_theta_full 0.999
_diffrn_measured_fraction_theta_max 0.999
_diffrn_measurement_device_type 'Bruker APEX area-detector'
_diffrn_measurement_method '\f and \w'
_diffrn_radiation_monochromator graphite
_diffrn_radiation_source 'fine-focus sealed tube'
_diffrn_radiation_type MoK\a
_diffrn_radiation_wavelength 0.71073
_diffrn_reflns_av_R_equivalents 0.0205
_diffrn_reflns_av_sigmaI/netI 0.0098
_diffrn_reflns_limit_h_max 16
_diffrn_reflns_limit_h_min -16
_diffrn_reflns_limit_k_max 16
_diffrn_reflns_limit_k_min -16
_diffrn_reflns_limit_l_max 83
_diffrn_reflns_limit_l_min -79
_diffrn_reflns_number 25347
_diffrn_reflns_theta_full 27.49
_diffrn_reflns_theta_max 27.49
_diffrn_reflns_theta_min 3.11
_diffrn_standards_decay_% 0
_diffrn_standards_interval_count 0
_diffrn_standards_interval_time 0
_diffrn_standards_number 0
_exptl_absorpt_coefficient_mu 1.089
_exptl_absorpt_correction_T_max 0.646
_exptl_absorpt_correction_T_min 0.560
_exptl_absorpt_correction_type multi-scan
_exptl_absorpt_process_details '(SADABS; Sheldrick, 1996)'
_exptl_crystal_colour Blue
_exptl_crystal_density_diffrn 1.752
_exptl_crystal_density_method 'not measured'
_exptl_crystal_description Block
_exptl_crystal_F_000 5160
_exptl_crystal_size_max 0.49
_exptl_crystal_size_mid 0.46
_exptl_crystal_size_min 0.44
_refine_diff_density_max 0.402
_refine_diff_density_min -0.425
_refine_ls_extinction_method none
_refine_ls_goodness_of_fit_ref 1.061
_refine_ls_hydrogen_treatment mixed
_refine_ls_matrix_type full
_refine_ls_number_parameters 185
_refine_ls_number_reflns 2420
_refine_ls_number_restraints 23
_refine_ls_restrained_S_all 1.072
_refine_ls_R_factor_all 0.0381
_refine_ls_R_factor_gt 0.0329
_refine_ls_shift/su_max 0.001
_refine_ls_shift/su_mean 0.000
_refine_ls_structure_factor_coef Fsqd
_refine_ls_weighting_details 'w=1/[\s^2^(Fo^2^)+(0.0612P)^2^+17.0807P] where P=(Fo^2^+2Fc^2^)/3'
_refine_ls_weighting_scheme calc
_refine_ls_wR_factor_gt 0.0992
_refine_ls_wR_factor_ref 0.1064
_reflns_number_gt 2093
_reflns_number_total 2420
_reflns_threshold_expression I>2\s(I)
_cod_data_source_file si2084.cif
_cod_data_source_block I
_cod_depositor_comments
;
The following automatic conversions were performed:
'_symmetry_cell_setting' value 'Trigonal' changed to 'trigonal' according
to '/home/saulius/struct/CIF-dictionaries/cif_core.dic' dictionary named
'cif_core.dic' version 2.4.1 from 2010-06-29.

Automatic conversion script
Id: cif_fix_enum 1527 2010-12-29 10:47:43Z saulius 

The following automatic conversions were performed:

'_symmetry_cell_setting' value 'Trigonal' changed to 'trigonal'
according to /home/saulius/struct/CIF-dictionaries/cif_core.dic
dictionary named 'cif_core.dic' version 2.4.1 from 2010-06-29.

Automatic conversion script
Id: cif_fix_values 1715 2011-07-08 13:25:40Z adriana 
;
_cod_original_cell_volume 9469.8(9)
_cod_original_sg_symbol_H-M 'R -3c'
_cod_database_code 2218529
_cod_database_fobs_code 2218529

loop_
_symmetry_equiv_pos_as_xyz
'x, y, z'
'-y, x-y, z'
'-x+y, -x, z'
'y, x, -z+1/2'
'x-y, -y, -z+1/2'
'-x, -x+y, -z+1/2'
'x+2/3, y+1/3, z+1/3'
'-y+2/3, x-y+1/3, z+1/3'
'-x+y+2/3, -x+1/3, z+1/3'
'y+2/3, x+1/3, -z+5/6'
'x-y+2/3, -y+1/3, -z+5/6'
'-x+2/3, -x+y+1/3, -z+5/6'
'x+1/3, y+2/3, z+2/3'
'-y+1/3, x-y+2/3, z+2/3'
'-x+y+1/3, -x+2/3, z+2/3'
'y+1/3, x+2/3, -z+7/6'
'x-y+1/3, -y+2/3, -z+7/6'
'-x+1/3, -x+y+2/3, -z+7/6'
'-x, -y, -z'
'y, -x+y, -z'
'x-y, x, -z'
'-y, -x, z-1/2'
'-x+y, y, z-1/2'
'x, x-y, z-1/2'
'-x+2/3, -y+1/3, -z+1/3'
'y+2/3, -x+y+1/3, -z+1/3'
'x-y+2/3, x+1/3, -z+1/3'
'-y+2/3, -x+1/3, z-1/6'
'-x+y+2/3, y+1/3, z-1/6'
'x+2/3, x-y+1/3, z-1/6'
'-x+1/3, -y+2/3, -z+2/3'
'y+1/3, -x+y+2/3, -z+2/3'
'x-y+1/3, x+2/3, -z+2/3'
'-y+1/3, -x+2/3, z+1/6'
'-x+y+1/3, y+2/3, z+1/6'
'x+1/3, x-y+2/3, z+1/6'

loop_
_atom_site_type_symbol
_atom_site_label
_atom_site_fract_x
_atom_site_fract_y
_atom_site_fract_z
_atom_site_U_iso_or_equiv
_atom_site_adp_type
_atom_site_calc_flag
_atom_site_refinement_flags
_atom_site_occupancy
_atom_site_disorder_assembly
_atom_site_disorder_group
Ni Ni1 0.6667 0.3333 0.140787(6) 0.02689(14) Uani d S 1 . .
Ni Ni2 0.6667 0.3333 0.0833 0.02377(16) Uani d S 1 . .
Si Si1 1.0000 0.0000 0.083802(16) 0.0331(2) Uani d S 1 . .
Si Si2 0.3333 -0.3333 0.1667 0.0552(5) Uani d S 1 . .
F F1 0.89685(14) 0.00226(15) 0.09960(2) 0.0623(4) Uani d . 1 . .
F F2 1.00168(16) 0.10635(14) 0.06943(3) 0.0648(4) Uani d . 1 . .
F F3 0.3983(3) -0.3868(3) 0.15169(5) 0.1399(12) Uani d . 1 . .
O O1 0.72286(15) 0.24063(14) 0.16010(2) 0.0398(3) Uani d D 1 . .
H H11 0.723(3) 0.1843(18) 0.1533(3) 0.060 Uiso d D 1 . .
H H12 0.699(3) 0.217(2) 0.1724(2) 0.060 Uiso d D 1 . .
O O2 0.7536(2) 0.0854(2) 0.13625(4) 0.0660(5) Uani d D 1 . .
H H21 0.713(2) 0.0108(10) 0.1358(6) 0.099 Uiso d D 1 . .
H H22 0.8267(10) 0.108(3) 0.1361(7) 0.099 Uiso d D 1 . .
O O3 0.65459(19) 0.15616(17) 0.19955(3) 0.0599(5) Uani d D 1 . .
H H31 0.5874(17) 0.094(2) 0.1978(5) 0.090 Uiso d D 1 . .
H H32 0.650(3) 0.197(2) 0.2092(4) 0.090 Uiso d D 1 . .
O O4 0.6041(2) -0.1661(3) 0.12859(4) 0.0796(6) Uani d D 1 . .
H H41 0.576(3) -0.184(4) 0.1164(3) 0.119 Uiso d D 1 . .
H H42 0.551(3) -0.182(4) 0.1374(4) 0.119 Uiso d D 1 . .
O O5 0.664(3) -0.1549(17) 0.0893(3) 0.185(7) Uani d PU 0.3333 A -1
H H51 0.7382 -0.1072 0.0905 0.278 Uiso d PR 0.3333 A -1
H H52 0.6338 -0.1239 0.0816 0.278 Uiso d PR 0.3333 A -1
N N1 0.61588(14) 0.43372(14) 0.12352(2) 0.0290(3) Uani d . 1 . .
N N2 0.59282(14) 0.41343(14) 0.10195(2) 0.0293(3) Uani d . 1 . .
N N3 0.52872(17) 0.53100(17) 0.11289(3) 0.0381(4) Uani d D 1 . .
H H3 0.500(2) 0.576(2) 0.1117(4) 0.057 Uiso d D 1 . .
N N4 0.5100(2) 0.4865(2) 0.07683(3) 0.0508(5) Uani d D 1 . .
H H4A 0.514(3) 0.449(3) 0.0663(4) 0.076 Uiso d D 1 . .
H H4B 0.468(2) 0.517(3) 0.0744(6) 0.076 Uiso d D 1 . .
N N5 0.5810(2) 0.5478(2) 0.14862(3) 0.0556(6) Uani d D 1 . .
H H5A 0.625(3) 0.540(3) 0.1574(4) 0.083 Uiso d D 1 . .
H H5B 0.535(3) 0.575(3) 0.1509(5) 0.083 Uiso d D 1 . .
C C1 0.57611(18) 0.50413(18) 0.12943(3) 0.0343(4) Uani d . 1 . .
C C2 0.54160(17) 0.47436(17) 0.09630(3) 0.0336(4) Uani d . 1 . .

loop_
_atom_site_aniso_label
_atom_site_aniso_U_11
_atom_site_aniso_U_22
_atom_site_aniso_U_33
_atom_site_aniso_U_12
_atom_site_aniso_U_13
_atom_site_aniso_U_23
Ni1 0.02997(17) 0.02997(17) 0.0207(2) 0.01499(9) 0.000 0.000
Ni2 0.0253(2) 0.0253(2) 0.0207(3) 0.01265(10) 0.000 0.000
Si1 0.0300(3) 0.0300(3) 0.0394(5) 0.01500(15) 0.000 0.000
Si2 0.0333(5) 0.0333(5) 0.0992(15) 0.0166(2) 0.000 0.000
F1 0.0555(9) 0.0683(10) 0.0701(10) 0.0363(8) 0.0170(7) 0.0016(8)
F2 0.0710(10) 0.0574(9) 0.0741(10) 0.0382(8) -0.0004(8) 0.0199(8)
F3 0.146(3) 0.176(3) 0.163(3) 0.129(3) 0.0160(19) -0.025(2)
O1 0.0497(8) 0.0454(8) 0.0292(7) 0.0274(7) -0.0020(6) 0.0041(6)
O2 0.0624(12) 0.0722(13) 0.0750(13) 0.0424(11) -0.0019(10) -0.0133(11)
O3 0.0764(13) 0.0541(11) 0.0436(9) 0.0283(10) 0.0132(9) -0.0001(8)
O4 0.0709(15) 0.0812(15) 0.0871(16) 0.0383(13) -0.0030(12) -0.0025(14)
O5 0.119(7) 0.216(10) 0.178(13) 0.051(7) -0.015(9) -0.010(8)
N1 0.0349(8) 0.0329(8) 0.0226(7) 0.0194(6) 0.0006(6) -0.0010(6)
N2 0.0352(8) 0.0355(8) 0.0219(7) 0.0213(7) -0.0009(6) -0.0005(6)
N3 0.0476(10) 0.0440(10) 0.0366(9) 0.0334(8) -0.0010(7) -0.0015(7)
N4 0.0743(15) 0.0720(14) 0.0343(10) 0.0578(13) -0.0109(9) -0.0043(9)
N5 0.0821(16) 0.0803(15) 0.0348(10) 0.0635(14) -0.0071(10) -0.0157(10)
C1 0.0390(10) 0.0367(10) 0.0319(9) 0.0224(9) 0.0008(8) -0.0023(8)
C2 0.0377(10) 0.0374(10) 0.0312(9) 0.0229(9) -0.0009(7) 0.0006(7)

loop_
_atom_type_symbol
_atom_type_description
_atom_type_scat_dispersion_real
_atom_type_scat_dispersion_imag
_atom_type_scat_source
C C 0.0033 0.0016 'International Tables Vol C Tables 4.2.6.8 and 6.1.1.4'
H H 0.0000 0.0000 'International Tables Vol C Tables 4.2.6.8 and 6.1.1.4'
N N 0.0061 0.0033 'International Tables Vol C Tables 4.2.6.8 and 6.1.1.4'
O O 0.0106 0.0060 'International Tables Vol C Tables 4.2.6.8 and 6.1.1.4'
F F 0.0171 0.0103 'International Tables Vol C Tables 4.2.6.8 and 6.1.1.4'
Si Si 0.0817 0.0704 'International Tables Vol C Tables 4.2.6.8 and 6.1.1.4'
Ni Ni 0.3393 1.1124 'International Tables Vol C Tables 4.2.6.8 and 6.1.1.4'

loop_
_geom_angle_atom_site_label_1
_geom_angle_atom_site_label_2
_geom_angle_atom_site_label_3
_geom_angle_site_symmetry_1
_geom_angle_site_symmetry_3
_geom_angle
N1 Ni1 N1 3_665 2_655 93.61(6)
N1 Ni1 N1 3_665 . 93.61(6)
N1 Ni1 N1 2_655 . 93.61(6)
N1 Ni1 O1 3_665 . 87.31(6)
N1 Ni1 O1 2_655 . 90.45(6)
N1 Ni1 O1 . . 175.77(6)
N1 Ni1 O1 3_665 2_655 90.45(6)
N1 Ni1 O1 2_655 2_655 175.77(6)
N1 Ni1 O1 . 2_655 87.31(6)
O1 Ni1 O1 . 2_655 88.56(6)
N1 Ni1 O1 3_665 3_665 175.78(6)
N1 Ni1 O1 2_655 3_665 87.31(6)
N1 Ni1 O1 . 3_665 90.45(6)
O1 Ni1 O1 . 3_665 88.56(6)
O1 Ni1 O1 2_655 3_665 88.56(6)
N2 Ni2 N2 16_544 17_554 90.87(6)
N2 Ni2 N2 16_544 18_654 90.87(6)
N2 Ni2 N2 17_554 18_654 90.87(6)
N2 Ni2 N2 16_544 3_665 87.57(8)
N2 Ni2 N2 17_554 3_665 177.79(8)
N2 Ni2 N2 18_654 3_665 90.72(8)
N2 Ni2 N2 16_544 2_655 90.72(8)
N2 Ni2 N2 17_554 2_655 87.57(8)
N2 Ni2 N2 18_654 2_655 177.79(8)
N2 Ni2 N2 3_665 2_655 90.88(6)
N2 Ni2 N2 16_544 . 177.79(8)
N2 Ni2 N2 17_554 . 90.72(8)
N2 Ni2 N2 18_654 . 87.57(8)
N2 Ni2 N2 3_665 . 90.88(6)
N2 Ni2 N2 2_655 . 90.88(6)
F2 Si1 F2 . 2_645 91.80(9)
F2 Si1 F2 . 3_765 91.80(9)
F2 Si1 F2 2_645 3_765 91.80(9)
F2 Si1 F1 . 3_765 90.36(8)
F2 Si1 F1 2_645 3_765 177.12(10)
F2 Si1 F1 3_765 3_765 90.03(8)
F2 Si1 F1 . 2_645 177.12(10)
F2 Si1 F1 2_645 2_645 90.03(8)
F2 Si1 F1 3_765 2_645 90.36(8)
F1 Si1 F1 3_765 2_645 87.74(9)
F2 Si1 F1 . . 90.03(8)
F2 Si1 F1 2_645 . 90.36(8)
F2 Si1 F1 3_765 . 177.12(10)
F1 Si1 F1 3_765 . 87.74(9)
F1 Si1 F1 2_645 . 87.74(9)
F3 Si2 F3 25_545 27_445 89.21(17)
F3 Si2 F3 25_545 26 89.21(17)
F3 Si2 F3 27_445 26 89.21(17)
F3 Si2 F3 25_545 2_545 90.79(17)
F3 Si2 F3 27_445 2_545 90.79(17)
F3 Si2 F3 26 2_545 179.9950(10)
F3 Si2 F3 25_545 3_655 90.79(17)
F3 Si2 F3 27_445 3_655 179.9950(10)
F3 Si2 F3 26 3_655 90.79(17)
F3 Si2 F3 2_545 3_655 89.21(17)
F3 Si2 F3 25_545 . 179.9970(10)
F3 Si2 F3 27_445 . 90.79(17)
F3 Si2 F3 26 . 90.79(17)
F3 Si2 F3 2_545 . 89.21(17)
F3 Si2 F3 3_655 . 89.21(17)
Ni1 O1 H11 . . 110(2)
Ni1 O1 H12 . . 126(2)
H11 O1 H12 . . 109(2)
H21 O2 H22 . . 111(2)
H31 O3 H32 . . 110(2)
H41 O4 H42 . . 111(2)
H51 O5 H52 . . 109.4
C1 N1 N2 . . 107.04(15)
C1 N1 Ni1 . . 130.48(12)
N2 N1 Ni1 . . 121.05(11)
C2 N2 N1 . . 106.38(15)
C2 N2 Ni2 . . 129.31(13)
N1 N2 Ni2 . . 122.87(12)
C2 N3 C1 . . 106.38(16)
C2 N3 H3 . . 122(2)
C1 N3 H3 . . 132(2)
C2 N4 H4A . . 125(2)
C2 N4 H4B . . 122(3)
H4A N4 H4B . . 111(3)
C1 N5 H5A . . 117(2)
C1 N5 H5B . . 116(2)
H5A N5 H5B . . 126(3)
N1 C1 N5 . . 127.37(19)
N1 C1 N3 . . 109.86(16)
N5 C1 N3 . . 122.76(18)
N2 C2 N4 . . 126.92(19)
N2 C2 N3 . . 110.33(17)
N4 C2 N3 . . 122.67(19)

loop_
_geom_bond_atom_site_label_1
_geom_bond_atom_site_label_2
_geom_bond_site_symmetry_2
_geom_bond_distance
_geom_bond_publ_flag
Ni1 N1 . 2.062(2) yes
Ni1 N1 2_655 2.062(2) ?
Ni1 N1 3_665 2.062(2) ?
Ni1 O1 . 2.104(2) yes
Ni1 O1 2_655 2.104(2) ?
Ni1 O1 3_665 2.104(2) ?
Ni2 N2 16_544 2.111(2) ?
Ni2 N2 17_554 2.111(2) ?
Ni2 N2 18_654 2.111(2) ?
Ni2 N2 3_665 2.111(2) ?
Ni2 N2 2_655 2.111(2) ?
Ni2 N2 . 2.111(2) yes
Si1 F2 . 1.6574(15) ?
Si1 F2 2_645 1.6574(15) ?
Si1 F2 3_765 1.6574(15) ?
Si1 F1 3_765 1.6976(15) ?
Si1 F1 2_645 1.6976(15) ?
Si1 F1 . 1.6976(15) ?
Si2 F3 25_545 1.649(3) ?
Si2 F3 27_445 1.649(3) ?
Si2 F3 26 1.649(3) ?
Si2 F3 2_545 1.649(3) ?
Si2 F3 3_655 1.649(3) ?
Si2 F3 . 1.649(3) ?
O1 H11 . 0.86(3) ?
O1 H12 . 0.85(3) ?
O2 H21 . 0.84(3) ?
O2 H22 . 0.84(3) ?
O3 H31 . 0.85(3) ?
O3 H32 . 0.84(3) ?
O4 H41 . 0.85(3) ?
O4 H42 . 0.84(3) ?
O5 H51 . 0.85 ?
O5 H52 . 0.85 ?
N1 C1 . 1.315(2) ?
N1 N2 . 1.419(2) ?
N2 C2 . 1.318(3) ?
N3 C2 . 1.356(3) ?
N3 C1 . 1.362(3) ?
N3 H3 . 0.850(10) ?
N4 C2 . 1.354(3) ?
N4 H4A . 0.85(3) ?
N4 H4B . 0.84(3) ?
N5 C1 . 1.350(3) ?
N5 H5A . 0.84(3) ?
N5 H5B . 0.85(3) ?

loop_
_geom_hbond_atom_site_label_D
_geom_hbond_atom_site_label_H
_geom_hbond_atom_site_label_A
_geom_hbond_site_symmetry_A
_geom_hbond_distance_DH
_geom_hbond_distance_HA
_geom_hbond_distance_DA
_geom_hbond_angle_DHA
_geom_hbond_publ_flag
O1 H11 O2 . 0.86(3) 1.88(3) 2.724(3) 168(3) no
O1 H12 O3 . 0.85(3) 1.89(3) 2.737(2) 174(3) no
O2 H21 O4 . 0.84(3) 2.07(3) 2.896(4) 168(4) no
O2 H22 O3 25_655 0.84(3) 2.12(3) 2.961(3) 175(4) no
O3 H31 O4 27_445 0.85(3) 2.05(3) 2.861(3) 159(3) no
O3 H32 F1 27_445 0.84(3) 2.13(3) 2.904(2) 153(3) no
O4 H41 F2 16_534 0.85(3) 2.23(3) 2.950(3) 143(4) no
O4 H42 F3 2_545 0.84(3) 2.16(3) 2.973(4) 162(4) no
O4 H41 O5 . 0.85(3) 2.03(3) 2.64(2) 128(4) no
O5 H51 F1 . 0.85 1.92 2.76(3) 167 no
N3 H3 F2 16_544 0.85(3) 1.97(3) 2.764(2) 157(3) no
N4 H4b F1 16_544 0.84(3) 2.14(3) 2.974(3) 170(3) no
N5 H5a O1 2_655 0.84(3) 2.23(3) 2.942(3) 142(3) no
N5 H5b F3 1_565 0.85(3) 2.08(3) 2.909(3) 167(3) no

loop_
_geom_torsion_atom_site_label_1
_geom_torsion_atom_site_label_2
_geom_torsion_atom_site_label_3
_geom_torsion_atom_site_label_4
_geom_torsion_site_symmetry_1
_geom_torsion
N1 Ni1 N1 C1 3_665 -135.1(2)
N1 Ni1 N1 C1 2_655 131.1(2)
O1 Ni1 N1 C1 2_655 -44.81(19)
O1 Ni1 N1 C1 3_665 43.72(19)
N1 Ni1 N1 N2 3_665 60.39(10)
N1 Ni1 N1 N2 2_655 -33.46(12)
O1 Ni1 N1 N2 2_655 150.67(13)
O1 Ni1 N1 N2 3_665 -120.79(13)
C1 N1 N2 C2 . 0.6(2)
Ni1 N1 N2 C2 . 168.37(13)
C1 N1 N2 Ni2 . 168.09(13)
Ni1 N1 N2 Ni2 . -24.17(18)
N2 Ni2 N2 C2 17_554 -48.86(15)
N2 Ni2 N2 C2 18_654 41.98(14)
N2 Ni2 N2 C2 3_665 132.67(18)
N2 Ni2 N2 C2 2_655 -136.44(18)
N2 Ni2 N2 N1 17_554 146.76(16)
N2 Ni2 N2 N1 18_654 -122.40(15)
N2 Ni2 N2 N1 3_665 -31.71(12)
N2 Ni2 N2 N1 2_655 59.18(10)
N2 N1 C1 N5 . -179.0(2)
Ni1 N1 C1 N5 . 14.9(3)
N2 N1 C1 N3 . -0.1(2)
Ni1 N1 C1 N3 . -166.30(14)
C2 N3 C1 N1 . -0.4(2)
C2 N3 C1 N5 . 178.5(2)
N1 N2 C2 N4 . 176.0(2)
Ni2 N2 C2 N4 . 9.6(3)
N1 N2 C2 N3 . -0.9(2)
Ni2 N2 C2 N3 . -167.25(14)
C1 N3 C2 N2 . 0.8(2)
C1 N3 C2 N4 . -176.2(2)
